data_4117127
loop_
_publ_author_name
'Kazushi Kinbara'
'Yukihiko Hashimoto'
'Makoto Sukegawa'
'Hiroyuki Nohira'
'Kazuhiko Saigo'

_publ_section_title
;
 Crystal Structures of the Salts of Chiral Primary Amines with Achiral
 Carboxylic Acids: Recognition of the Commonly-Occurring Supramolecular
 Assemblies of Hydrogen-Bond Networks and Their Role in the Formation of
 Conglomerates
;
_journal_name_full 'Journal of the American Chemical Society'
_journal_page_first 3441
_journal_page_last 3449
_journal_paper_doi 10.1021/ja9539960
_journal_volume 118
_journal_year 1996
_chemical_compound_source '(+-)-1-phenylethylammonium m-chlorobenzoate 1a-9f'
_chemical_formula_sum 'C15 H16 Cl N O2'
_chemical_formula_weight 277.50
_space_group_IT_number 14
_symmetry_cell_setting monoclinic
_symmetry_space_group_name_Hall '-P 2yab'
_symmetry_space_group_name_H-M 'P 1 21/a 1'
_cell_angle_alpha 90(0)
_cell_angle_beta 92.609(14)
_cell_angle_gamma 90(0)
_cell_formula_units_Z 4
_cell_length_a 32.088(5)
_cell_length_b 6.219(1)
_cell_length_c 7.225(1)
_cell_measurement_reflns_used 20
_cell_measurement_temperature 293
_cell_measurement_theta_max 30
_cell_measurement_theta_min 25
_cell_volume 1440.3(4)
_computing_cell_refinement Crystan-GM
_computing_data_collection Crystan-GM
_computing_data_reduction Crystan-GM
_computing_molecular_graphics Crystan-GM
_computing_publication_material Crystan-GM
_computing_structure_refinement Crystan-GM
_computing_structure_solution Crystan-GM
_diffrn_measurement_device 'Mac Science MXC18'
_diffrn_measurement_method theta/omega
_diffrn_radiation_type ' Cu K-alpha '
_diffrn_radiation_wavelength 1.54178
_diffrn_reflns_av_R_equivalents 0.04
_diffrn_reflns_limit_h_max 37
_diffrn_reflns_limit_h_min 0
_diffrn_reflns_limit_k_max 7
_diffrn_reflns_limit_k_min 0
_diffrn_reflns_limit_l_max 8
_diffrn_reflns_limit_l_min -8
_diffrn_reflns_number 2998
_diffrn_reflns_theta_max 65
_exptl_absorpt_coefficient_mu 23.478
_exptl_absorpt_correction_type none
_exptl_crystal_colour none
_exptl_crystal_density_diffrn 1.28
_exptl_crystal_density_meas 1.28
_exptl_crystal_description needle
_exptl_crystal_size_max 0.500000
_exptl_crystal_size_mid 0.150000
_exptl_crystal_size_min 0.100000
_refine_diff_density_max -0.36
_refine_diff_density_min 0.57
_refine_ls_extinction_coef 0.0000
_refine_ls_extinction_method Larson
_refine_ls_goodness_of_fit_obs 0.12915E+02
_refine_ls_hydrogen_treatment refined
_refine_ls_number_parameters 236
_refine_ls_number_reflns 1754
_refine_ls_R_factor_obs 0.0539
_refine_ls_shift/esd_max 0.2826
_refine_ls_structure_factor_coef F
_refine_ls_weighting_scheme ' Count statistics    '
_refine_ls_wR_factor_obs 0.0554
_reflns_number_observed 2244
_reflns_number_total 2402
_reflns_observed_criterion refl_observed_if_F_>_3.00_sigma(F)
_cod_data_source_file ja9539960_06.cif
_cod_data_source_block mclbar
_cod_original_cell_volume 1440.4(4)
_cod_original_sg_symbol_H-M ' P 21/a '
_cod_original_formula_sum ' C15 H16 N1 O2 Cl1                        '
_cod_database_code 4117127

loop_
_symmetry_equiv_pos_as_xyz
'   +x,   +y,   +z'
1/2-x,1/2+y,-z
'   -x,   -y,   -z'
1/2+x,1/2-y,+z

loop_
_atom_site_aniso_label
_atom_site_aniso_U_11
_atom_site_aniso_U_22
_atom_site_aniso_U_33
_atom_site_aniso_U_12
_atom_site_aniso_U_13
_atom_site_aniso_U_23
Cl1 0.0392(4) 0.13201(124) 0.12888(109) -0.002(1) -0.00989(48) 0.02232(62)
O2 0.03349(105) 0.06961(188) 0.11468(237) 0.02716(178) -0.00969(125) 0.00058(117)
O3 0.05092(126) 0.05219(161) 0.08365(187) -0.00085(151) -0.01017(122) -0.00970(119)
N4 0.0308(12) 0.05170(189) 0.06861(199) -0.0019(17) -0.00169(118) 0.0003(13)
C5 0.03472(134) 0.054(2) 0.04250(159) 0.00287(162) -0.00014(114) -0.00364(131)
C6 0.03732(143) 0.05783(229) 0.05445(186) -0.0012(18) 0.00162(127) -0.00272(147)
C7 0.04987(175) 0.05896(239) 0.05479(202) -0.0046(18) 0.00509(146) -0.00108(163)
C8 0.03341(139) 0.08194(291) 0.06442(228) 0.0087(22) -0.00414(142) 0.0046(17)
C9 0.04304(151) 0.05926(238) 0.05454(191) 0.0029(19) -0.00379(131) 0.00090(156)
C10 0.04981(174) 0.07517(276) 0.05461(208) 0.00452(205) 0.00228(146) -0.00193(181)
C11 0.04569(165) 0.08619(326) 0.06531(239) 0.00943(241) -0.00352(159) 0.00768(196)
C12 0.04785(177) 0.09261(347) 0.06312(233) 0.0077(24) -0.01211(158) -0.02027(209)
C13 0.0466(17) 0.08023(305) 0.06295(227) 0.0095(23) 0.00694(152) 0.0026(19)
C14 0.04540(186) 0.12516(458) 0.06814(263) 0.00644(301) 0.00530(173) 0.00791(247)
C15 0.07191(226) 0.06495(269) 0.05908(225) -0.00677(216) -0.00763(175) -0.01887(217)
C16 0.08640(291) 0.07361(325) 0.07352(296) 0.00959(263) 0.01207(232) -0.00346(253)
C17 0.09689(374) 0.10257(476) 0.08202(336) -0.01783(336) 0.03581(285) -0.04383(362)
C18 0.05246(216) 0.15589(619) 0.07234(292) -0.02458(362) 0.01240(205) -0.02745(327)
C19 0.05045(217) 0.20649(876) 0.08558(369) -0.04268(498) -0.00434(223) -0.00624(369)

loop_
_atom_site_label
_atom_site_fract_x
_atom_site_fract_y
_atom_site_fract_z
_atom_site_occupancy
_atom_site_U_iso_or_equiv
_atom_site_thermal_displace_type
Cl1 0.483420 -0.173580 0.242220 1.000000 0.100033(566) Uij
O2 0.298450 0.099200 0.092450 1.000000 0.072593(1067) Uij
O3 0.317350 -0.224830 0.186400 1.000000 0.062253(924) Uij
N4 0.285250 -0.498770 -0.073620 1.000000 0.050383(998) Uij
C5 0.367220 0.052520 0.219530 1.000000 0.043683(962) Uij
C6 0.324180 -0.031230 0.162600 1.000000 0.049867(1093) Uij
C7 0.372880 0.260760 0.283970 1.000000 0.054540(1195) Uij
C8 0.440280 -0.006390 0.260200 1.000000 0.059923(1317) Uij
C9 0.401210 -0.081060 0.206800 1.000000 0.052280(1135) Uij
C10 0.347430 -0.424370 -0.247820 1.000000 0.05986(129) Uij
C11 0.300140 -0.449280 -0.259980 1.000000 0.065730(1455) Uij
C12 0.446330 0.199800 0.328610 1.000000 0.067860(1513) Uij
C13 0.372770 -0.585090 -0.177930 1.000000 0.063273(1388) Uij
C14 0.415540 -0.557730 -0.161040 1.000000 0.079567(1866) Uij
C15 0.412340 0.331220 0.341850 1.000000 0.065313(1391) Uij
C16 0.365240 -0.234860 -0.304370 1.000000 0.077843(1757) Uij
C17 0.409100 -0.211220 -0.287660 1.000000 0.093827(2308) Uij
C18 0.433100 -0.371560 -0.214360 1.000000 0.093563(2392) Uij
C19 0.284490 -0.614980 -0.397090 1.000000 0.11417(325) Uij
H4A 0.259140 -0.490550 -0.071070 1.000000 0.04759(959) Uiso
H4B 0.292010 -0.628350 -0.022330 1.000000 0.04182(938) Uiso
H9 0.398590 -0.224730 0.156970 1.000000 0.05284(1056) Uiso
H4C 0.294580 -0.385200 0.014010 1.000000 0.08684(1493) Uiso
H11 0.287160 -0.304930 -0.310750 1.000000 0.06011(1098) Uiso
H12 0.474890 0.238240 0.363150 1.000000 0.08256(1367) Uiso
H7 0.351780 0.333640 0.299460 1.000000 0.06199(1172) Uiso
H15 0.416350 0.486500 0.393870 1.000000 0.08332(1436) Uiso
H13 0.363300 -0.722500 -0.143060 1.000000 0.0689(131) Uiso
H16 0.350530 -0.126240 -0.359930 1.000000 0.0962(177) Uiso
H14 0.432910 -0.682180 -0.111090 1.000000 0.08970(1548) Uiso
H19A 0.298480 -0.753960 -0.342040 1.000000 0.08216(1604) Uiso
H19B 0.292600 -0.589320 -0.536390 1.000000 0.11681(1995) Uiso
H18 0.463790 -0.327790 -0.212650 1.000000 0.11152(1765) Uiso
H19C 0.254320 -0.619470 -0.391180 1.000000 0.10179(1655) Uiso
H17 0.416800 -0.093190 -0.331300 1.000000 0.1187(228) Uiso

loop_
_atom_type_symbol
_atom_type_number_in_cell
_atom_type_scat_dispersion_real
_atom_type_scat_dispersion_imag
_atom_type_scat_source
C 60 0.017000 0.009000 Cromer,D.T._&_Mann,J.B._1968_AC_A24,321.
H 64 0.000000 0.000000 Cromer,D.T._&_Mann,J.B._1968_AC_A24,321.
N 4 0.029000 0.018000 Cromer,D.T._&_Mann,J.B._1968_AC_A24,321.
O 8 0.047000 0.032000 Cromer,D.T._&_Mann,J.B._1968_AC_A24,321.
Cl 4 0.348000 0.702000 Cromer,D.T._&_Mann,J.B._1968_AC_A24,321.
